data_1512448
loop_
_publ_author_name
'Srinivasa Budagumpi'
'Rosenani A. Haque'
'Abbas Washeel Salman'
'Mohammed Z. Ghdhayeb'

_publ_section_title
;
 Mercury(II)- and silver(I)-N-heterocyclic carbene complexes of CNC
 pincer-type ligands: Synthesis, crystal structures and Hofmann-type
 elimination studies
;
_journal_name_full
;
Inorganica Chimica Acta
;
_journal_page_first 61
_journal_page_last 72
_journal_paper_doi 10.1016/j.ica.2012.06.044
_journal_volume 392
_journal_year 2012
_chemical_formula_sum 'C15 H19 F12 N5 P2'
_chemical_formula_weight 559.29
_chemical_name_systematic
; 
 ? 
;
_space_group_IT_number 61
_symmetry_cell_setting orthorhombic
_symmetry_space_group_name_Hall '-P 2ac 2ab'
_symmetry_space_group_name_H-M 'P b c a'
_atom_sites_solution_hydrogens geom
_atom_sites_solution_primary direct
_atom_sites_solution_secondary difmap
_audit_creation_method SHELXL-97
_cell_angle_alpha 90.00
_cell_angle_beta 90.00
_cell_angle_gamma 90.00
_cell_formula_units_Z 8
_cell_length_a 9.4018(2)
_cell_length_b 18.2059(4)
_cell_length_c 25.6928(6)
_cell_measurement_temperature 100(2)
_cell_volume 4397.79(17)
_computing_structure_refinement 'SHELXL-97 (Sheldrick, 2008)'
_computing_structure_solution 'SHELXS-97 (Sheldrick, 2008)'
_diffrn_ambient_temperature 100(2)
_diffrn_measured_fraction_theta_full 0.993
_diffrn_measured_fraction_theta_max 0.993
_diffrn_radiation_monochromator graphite
_diffrn_radiation_source 'fine-focus sealed tube'
_diffrn_radiation_type MoK\a
_diffrn_radiation_wavelength 0.71073
_diffrn_reflns_av_R_equivalents 0.0357
_diffrn_reflns_av_sigmaI/netI 0.0366
_diffrn_reflns_limit_h_max 13
_diffrn_reflns_limit_h_min -9
_diffrn_reflns_limit_k_max 23
_diffrn_reflns_limit_k_min -25
_diffrn_reflns_limit_l_max 36
_diffrn_reflns_limit_l_min -30
_diffrn_reflns_number 32730
_diffrn_reflns_theta_full 30.14
_diffrn_reflns_theta_max 30.14
_diffrn_reflns_theta_min 2.37
_exptl_absorpt_coefficient_mu 0.313
_exptl_absorpt_correction_T_max 0.9575
_exptl_absorpt_correction_T_min 0.9194
_exptl_crystal_density_diffrn 1.689
_exptl_crystal_density_method 'not measured'
_exptl_crystal_F_000 2256
_exptl_crystal_size_max 0.27
_exptl_crystal_size_mid 0.21
_exptl_crystal_size_min 0.14
_refine_diff_density_max 0.449
_refine_diff_density_min -0.363
_refine_diff_density_rms 0.064
_refine_ls_extinction_method none
_refine_ls_goodness_of_fit_ref 1.031
_refine_ls_hydrogen_treatment mixed
_refine_ls_matrix_type full
_refine_ls_number_parameters 307
_refine_ls_number_reflns 6448
_refine_ls_number_restraints 0
_refine_ls_restrained_S_all 1.031
_refine_ls_R_factor_all 0.0663
_refine_ls_R_factor_gt 0.0422
_refine_ls_shift/su_max 0.002
_refine_ls_shift/su_mean 0.000
_refine_ls_structure_factor_coef Fsqd
_refine_ls_weighting_details 'calc w=1/[\s^2^(Fo^2^)+(0.0370P)^2^+2.9393P] where P=(Fo^2^+2Fc^2^)/3'
_refine_ls_weighting_scheme calc
_refine_ls_wR_factor_gt 0.0894
_refine_ls_wR_factor_ref 0.0991
_reflns_number_gt 4744
_reflns_number_total 6448
_reflns_threshold_expression >2sigma(I)
_cod_data_source_file ICA-2012-392-61-72-1.cif
_cod_data_source_block pyimme_0m
_cod_original_sg_symbol_H-M Pbca
_cod_database_code 1512448

loop_
_symmetry_equiv_pos_as_xyz
'x, y, z'
'-x+1/2, -y, z+1/2'
'-x, y+1/2, -z+1/2'
'x+1/2, -y+1/2, -z'
'-x, -y, -z'
'x-1/2, y, -z-1/2'
'x, -y-1/2, z-1/2'
'-x-1/2, y-1/2, z'

loop_
_atom_site_label
_atom_site_type_symbol
_atom_site_fract_x
_atom_site_fract_y
_atom_site_fract_z
_atom_site_U_iso_or_equiv
_atom_site_adp_type
_atom_site_occupancy
_atom_site_symmetry_multiplicity
_atom_site_calc_flag
_atom_site_refinement_flags
P1 P 0.35983(5) 0.09646(2) 0.390683(17) 0.01937(10) Uani 1 1 d .
P2 P 0.17023(5) 0.12631(2) 0.675547(18) 0.02305(11) Uani 1 1 d .
F1 F 0.45241(13) 0.07978(7) 0.34009(4) 0.0395(3) Uani 1 1 d .
F2 F 0.26748(13) 0.11389(7) 0.44143(4) 0.0403(3) Uani 1 1 d .
F3 F 0.47163(13) 0.05238(6) 0.42520(5) 0.0360(3) Uani 1 1 d .
F4 F 0.25033(12) 0.14256(6) 0.35608(4) 0.0328(3) Uani 1 1 d .
F5 F 0.44929(13) 0.17029(6) 0.40098(5) 0.0380(3) Uani 1 1 d .
F6 F 0.26950(12) 0.02364(6) 0.38049(4) 0.0319(3) Uani 1 1 d .
F7 F 0.32679(14) 0.14229(7) 0.69690(6) 0.0485(4) Uani 1 1 d .
F8 F 0.23137(13) 0.05768(6) 0.64294(5) 0.0383(3) Uani 1 1 d .
F9 F 0.10982(15) 0.19433(6) 0.70766(5) 0.0422(3) Uani 1 1 d .
F10 F 0.01454(12) 0.10830(6) 0.65370(4) 0.0324(3) Uani 1 1 d .
F11 F 0.19952(14) 0.17936(6) 0.62716(5) 0.0385(3) Uani 1 1 d .
F12 F 0.14005(13) 0.07261(6) 0.72367(4) 0.0300(3) Uani 1 1 d .
N1 N 0.04199(15) 0.08785(7) 0.28314(5) 0.0176(3) Uani 1 1 d .
N2 N -0.11453(15) 0.12905(7) 0.33733(5) 0.0177(3) Uani 1 1 d .
N3 N -0.06168(15) 0.17995(7) 0.44445(5) 0.0178(3) Uani 1 1 d .
N4 N 0.10613(16) 0.29465(7) 0.46313(5) 0.0204(3) Uani 1 1 d .
N5 N 0.12737(17) 0.34106(8) 0.38636(6) 0.0236(3) Uani 1 1 d .
C1 C 0.14642(19) 0.03903(9) 0.25880(6) 0.0224(3) Uani 1 1 d .
H1A H 0.1474 -0.0082 0.2772 0.034 Uiso 1 1 calc R
H1B H 0.2410 0.0615 0.2607 0.034 Uiso 1 1 calc R
H1C H 0.1207 0.0311 0.2223 0.034 Uiso 1 1 calc R
C2 C 0.0094(2) 0.15862(9) 0.26815(7) 0.0243(4) Uani 1 1 d .
H2A H 0.0485 0.1844 0.2394 0.029 Uiso 1 1 calc R
C3 C -0.0879(2) 0.18423(9) 0.30193(7) 0.0248(4) Uani 1 1 d .
H3A H -0.1305 0.2316 0.3015 0.030 Uiso 1 1 calc R
C4 C -0.03313(17) 0.07167(9) 0.32527(6) 0.0165(3) Uani 1 1 d .
H4A H -0.0295 0.0266 0.3438 0.020 Uiso 1 1 calc R
C5 C -0.22069(18) 0.13078(10) 0.37940(7) 0.0228(4) Uani 1 1 d .
H5A H -0.2878 0.0894 0.3748 0.027 Uiso 1 1 calc R
H5B H -0.2757 0.1770 0.3771 0.027 Uiso 1 1 calc R
C6 C -0.15289(18) 0.12556(9) 0.43251(6) 0.0196(3) Uani 1 1 d .
C7 C -0.1864(2) 0.06922(10) 0.46642(8) 0.0268(4) Uani 1 1 d .
H7A H -0.2509 0.0316 0.4565 0.032 Uiso 1 1 calc R
C8 C -0.1237(2) 0.06899(11) 0.51528(8) 0.0312(4) Uani 1 1 d .
H8A H -0.1455 0.0314 0.5396 0.037 Uiso 1 1 calc R
C9 C -0.0294(2) 0.12395(10) 0.52809(7) 0.0268(4) Uani 1 1 d .
H9A H 0.0153 0.1249 0.5612 0.032 Uiso 1 1 calc R
C10 C -0.00112(18) 0.17815(9) 0.49123(6) 0.0195(3) Uani 1 1 d .
C11 C 0.1054(2) 0.23846(9) 0.50353(7) 0.0238(4) Uani 1 1 d .
H11A H 0.0809 0.2612 0.5373 0.029 Uiso 1 1 calc R
H11B H 0.2017 0.2168 0.5066 0.029 Uiso 1 1 calc R
C12 C 0.17079(19) 0.28769(9) 0.41744(7) 0.0228(4) Uani 1 1 d .
H12A H 0.2373 0.2505 0.4085 0.027 Uiso 1 1 calc R
C13 C 0.01550(19) 0.35401(9) 0.46068(7) 0.0243(4) Uani 1 1 d .
H13A H -0.0452 0.3711 0.4876 0.029 Uiso 1 1 calc R
C14 C 0.0295(2) 0.38309(10) 0.41275(8) 0.0272(4) Uani 1 1 d .
H14A H -0.0192 0.4249 0.3996 0.033 Uiso 1 1 calc R
C15 C 0.1744(2) 0.35251(12) 0.33252(7) 0.0354(5) Uani 1 1 d .
H15A H 0.2452 0.3152 0.3233 0.053 Uiso 1 1 calc R
H15B H 0.2167 0.4015 0.3292 0.053 Uiso 1 1 calc R
H15C H 0.0926 0.3485 0.3090 0.053 Uiso 1 1 calc R

loop_
_atom_site_aniso_label
_atom_site_aniso_U_11
_atom_site_aniso_U_22
_atom_site_aniso_U_33
_atom_site_aniso_U_23
_atom_site_aniso_U_13
_atom_site_aniso_U_12
P1 0.0170(2) 0.0226(2) 0.01850(19) -0.00425(17) -0.00057(16) 0.00086(17)
P2 0.0255(2) 0.0172(2) 0.0264(2) -0.00207(17) -0.00401(19) -0.00135(18)
F1 0.0315(6) 0.0594(8) 0.0278(6) -0.0095(6) 0.0111(5) -0.0034(6)
F2 0.0326(7) 0.0628(8) 0.0256(6) -0.0120(5) 0.0071(5) 0.0069(6)
F3 0.0372(7) 0.0356(6) 0.0351(6) -0.0054(5) -0.0143(5) 0.0125(5)
F4 0.0349(6) 0.0269(5) 0.0366(6) -0.0022(5) -0.0167(5) 0.0023(5)
F5 0.0311(6) 0.0295(6) 0.0533(7) -0.0085(5) -0.0131(6) -0.0078(5)
F6 0.0332(6) 0.0258(5) 0.0366(6) 0.0012(5) -0.0042(5) -0.0081(5)
F7 0.0359(7) 0.0296(6) 0.0801(10) 0.0033(6) -0.0261(7) -0.0091(5)
F8 0.0397(7) 0.0250(6) 0.0502(7) -0.0090(5) 0.0211(6) -0.0064(5)
F9 0.0667(9) 0.0224(5) 0.0376(7) -0.0065(5) -0.0011(6) 0.0129(6)
F10 0.0252(6) 0.0435(7) 0.0284(6) 0.0070(5) -0.0057(5) -0.0054(5)
F11 0.0460(8) 0.0307(6) 0.0388(6) 0.0095(5) 0.0020(6) -0.0099(5)
F12 0.0437(7) 0.0229(5) 0.0233(5) 0.0012(4) -0.0066(5) 0.0013(5)
N1 0.0183(7) 0.0182(6) 0.0163(6) -0.0003(5) -0.0021(5) -0.0001(6)
N2 0.0159(7) 0.0174(6) 0.0200(6) -0.0043(5) -0.0021(5) -0.0003(5)
N3 0.0177(7) 0.0179(6) 0.0177(6) -0.0022(5) 0.0015(5) 0.0020(5)
N4 0.0211(7) 0.0193(7) 0.0207(7) -0.0050(6) -0.0013(6) -0.0016(6)
N5 0.0249(8) 0.0234(7) 0.0225(7) -0.0021(6) -0.0003(6) -0.0054(6)
C1 0.0210(9) 0.0272(8) 0.0190(8) -0.0025(7) 0.0026(7) 0.0042(7)
C2 0.0303(10) 0.0176(8) 0.0251(8) 0.0056(7) -0.0002(7) -0.0007(7)
C3 0.0299(10) 0.0144(7) 0.0301(9) 0.0017(7) -0.0032(8) 0.0028(7)
C4 0.0169(8) 0.0152(7) 0.0174(7) -0.0001(6) -0.0022(6) -0.0010(6)
C5 0.0155(8) 0.0282(9) 0.0247(8) -0.0077(7) 0.0010(6) -0.0008(7)
C6 0.0154(8) 0.0217(8) 0.0217(8) -0.0032(6) 0.0038(6) 0.0018(7)
C7 0.0224(9) 0.0216(8) 0.0365(10) 0.0002(8) 0.0077(8) -0.0011(7)
C8 0.0340(11) 0.0282(9) 0.0312(10) 0.0107(8) 0.0106(8) 0.0024(8)
C9 0.0297(10) 0.0320(9) 0.0188(8) 0.0042(7) 0.0021(7) 0.0059(8)
C10 0.0195(8) 0.0219(8) 0.0171(8) -0.0028(6) 0.0012(6) 0.0047(7)
C11 0.0269(10) 0.0259(9) 0.0187(8) -0.0024(7) -0.0038(7) 0.0005(7)
C12 0.0223(9) 0.0225(8) 0.0238(8) -0.0058(7) 0.0005(7) -0.0017(7)
C13 0.0227(9) 0.0204(8) 0.0297(9) -0.0053(7) 0.0021(7) 0.0004(7)
C14 0.0255(10) 0.0218(8) 0.0344(10) 0.0006(7) -0.0019(8) 0.0000(7)
C15 0.0404(12) 0.0409(11) 0.0248(9) 0.0021(9) 0.0058(9) -0.0115(10)

loop_
_atom_type_symbol
_atom_type_description
_atom_type_scat_dispersion_real
_atom_type_scat_dispersion_imag
_atom_type_scat_source
C C 0.0033 0.0016 'International Tables Vol C Tables 4.2.6.8 and 6.1.1.4'
H H 0.0000 0.0000 'International Tables Vol C Tables 4.2.6.8 and 6.1.1.4'
N N 0.0061 0.0033 'International Tables Vol C Tables 4.2.6.8 and 6.1.1.4'
F F 0.0171 0.0103 'International Tables Vol C Tables 4.2.6.8 and 6.1.1.4'
P P 0.1023 0.0942 'International Tables Vol C Tables 4.2.6.8 and 6.1.1.4'

loop_
_geom_angle_atom_site_label_1
_geom_angle_atom_site_label_2
_geom_angle_atom_site_label_3
_geom_angle
F3 P1 F1 89.87(7)
F3 P1 F6 91.37(6)
F1 P1 F6 89.92(7)
F3 P1 F2 90.24(7)
F1 P1 F2 179.52(8)
F6 P1 F2 90.55(7)
F3 P1 F4 178.48(7)
F1 P1 F4 89.90(7)
F6 P1 F4 90.13(6)
F2 P1 F4 89.98(7)
F3 P1 F5 89.10(6)
F1 P1 F5 90.45(7)
F6 P1 F5 179.40(7)
F2 P1 F5 89.08(7)
F4 P1 F5 89.40(6)
F9 P2 F7 90.51(8)
F9 P2 F11 89.69(7)
F7 P2 F11 89.91(7)
F9 P2 F12 90.66(6)
F7 P2 F12 90.53(7)
F11 P2 F12 179.44(7)
F9 P2 F10 90.85(7)
F7 P2 F10 178.58(7)
F11 P2 F10 90.49(7)
F12 P2 F10 89.07(6)
F9 P2 F8 179.84(8)
F7 P2 F8 89.49(7)
F11 P2 F8 90.16(7)
F12 P2 F8 89.50(6)
F10 P2 F8 89.15(7)
C4 N1 C2 108.51(14)
C4 N1 C1 124.81(14)
C2 N1 C1 126.62(14)
C4 N2 C3 108.31(14)
C4 N2 C5 125.27(14)
C3 N2 C5 126.32(14)
C10 N3 C6 117.44(15)
C12 N4 C13 108.51(15)
C12 N4 C11 124.39(15)
C13 N4 C11 125.48(15)
C12 N5 C14 108.51(15)
C12 N5 C15 125.52(17)
C14 N5 C15 125.97(16)
N1 C1 H1A 109.5
N1 C1 H1B 109.5
H1A C1 H1B 109.5
N1 C1 H1C 109.5
H1A C1 H1C 109.5
H1B C1 H1C 109.5
C3 C2 N1 107.14(15)
C3 C2 H2A 126.4
N1 C2 H2A 126.4
C2 C3 N2 107.26(15)
C2 C3 H3A 126.4
N2 C3 H3A 126.4
N1 C4 N2 108.77(14)
N1 C4 H4A 125.6
N2 C4 H4A 125.6
N2 C5 C6 112.11(14)
N2 C5 H5A 109.2
C6 C5 H5A 109.2
N2 C5 H5B 109.2
C6 C5 H5B 109.2
H5A C5 H5B 107.9
N3 C6 C7 123.22(16)
N3 C6 C5 115.41(15)
C7 C6 C5 121.35(16)
C6 C7 C8 118.39(17)
C6 C7 H7A 120.8
C8 C7 H7A 120.8
C9 C8 C7 119.22(17)
C9 C8 H8A 120.4
C7 C8 H8A 120.4
C8 C9 C10 118.37(17)
C8 C9 H9A 120.8
C10 C9 H9A 120.8
N3 C10 C9 123.36(16)
N3 C10 C11 116.89(15)
C9 C10 C11 119.74(15)
N4 C11 C10 111.23(14)
N4 C11 H11A 109.4
C10 C11 H11A 109.4
N4 C11 H11B 109.4
C10 C11 H11B 109.4
H11A C11 H11B 108.0
N5 C12 N4 108.82(16)
N5 C12 H12A 125.6
N4 C12 H12A 125.6
C14 C13 N4 106.84(16)
C14 C13 H13A 126.6
N4 C13 H13A 126.6
C13 C14 N5 107.30(16)
C13 C14 H14A 126.4
N5 C14 H14A 126.4
N5 C15 H15A 109.5
N5 C15 H15B 109.5
H15A C15 H15B 109.5
N5 C15 H15C 109.5
H15A C15 H15C 109.5
H15B C15 H15C 109.5

loop_
_geom_bond_atom_site_label_1
_geom_bond_atom_site_label_2
_geom_bond_distance
P1 F3 1.5924(12)
P1 F1 1.5935(12)
P1 F6 1.5962(11)
P1 F2 1.5983(11)
P1 F4 1.5983(11)
P1 F5 1.6074(12)
P2 F9 1.5928(12)
P2 F7 1.5976(13)
P2 F11 1.5981(12)
P2 F12 1.6015(11)
P2 F10 1.6017(12)
P2 F8 1.6105(12)
N1 C4 1.326(2)
N1 C2 1.379(2)
N1 C1 1.465(2)
N2 C4 1.332(2)
N2 C3 1.378(2)
N2 C5 1.472(2)
N3 C10 1.330(2)
N3 C6 1.345(2)
N4 C12 1.328(2)
N4 C13 1.378(2)
N4 C11 1.457(2)
N5 C12 1.322(2)
N5 C14 1.376(2)
N5 C15 1.467(2)
C1 H1A 0.9800
C1 H1B 0.9800
C1 H1C 0.9800
C2 C3 1.345(3)
C2 H2A 0.9500
C3 H3A 0.9500
C4 H4A 0.9500
C5 C6 1.509(2)
C5 H5A 0.9900
C5 H5B 0.9900
C6 C7 1.382(2)
C7 C8 1.387(3)
C7 H7A 0.9500
C8 C9 1.376(3)
C8 H8A 0.9500
C9 C10 1.393(2)
C9 H9A 0.9500
C10 C11 1.520(2)
C11 H11A 0.9900
C11 H11B 0.9900
C12 H12A 0.9500
C13 C14 1.347(3)
C13 H13A 0.9500
C14 H14A 0.9500
C15 H15A 0.9800
C15 H15B 0.9800
C15 H15C 0.9800

loop_
_geom_torsion_atom_site_label_1
_geom_torsion_atom_site_label_2
_geom_torsion_atom_site_label_3
_geom_torsion_atom_site_label_4
_geom_torsion
C4 N1 C2 C3 -0.6(2)
C1 N1 C2 C3 -177.89(16)
N1 C2 C3 N2 -0.1(2)
C4 N2 C3 C2 0.7(2)
C5 N2 C3 C2 -175.79(15)
C2 N1 C4 N2 1.06(18)
C1 N1 C4 N2 178.41(14)
C3 N2 C4 N1 -1.10(18)
C5 N2 C4 N1 175.45(14)
C4 N2 C5 C6 66.7(2)
C3 N2 C5 C6 -117.36(18)
C10 N3 C6 C7 0.5(2)
C10 N3 C6 C5 178.98(14)
N2 C5 C6 N3 60.62(19)
N2 C5 C6 C7 -120.88(17)
N3 C6 C7 C8 0.4(3)
C5 C6 C7 C8 -177.96(16)
C6 C7 C8 C9 -0.8(3)
C7 C8 C9 C10 0.3(3)
C6 N3 C10 C9 -1.1(2)
C6 N3 C10 C11 177.99(14)
C8 C9 C10 N3 0.7(3)
C8 C9 C10 C11 -178.34(16)
C12 N4 C11 C10 -78.3(2)
C13 N4 C11 C10 85.42(19)
N3 C10 C11 N4 8.4(2)
C9 C10 C11 N4 -172.54(15)
C14 N5 C12 N4 -1.0(2)
C15 N5 C12 N4 179.88(16)
C13 N4 C12 N5 1.31(19)
C11 N4 C12 N5 167.41(15)
C12 N4 C13 C14 -1.1(2)
C11 N4 C13 C14 -166.99(16)
N4 C13 C14 N5 0.4(2)
C12 N5 C14 C13 0.4(2)
C15 N5 C14 C13 179.44(17)
